data_2001326
loop_
_publ_author_name
'Pohl, E.'
'Herbst-Irmer, R.'
'Noltemeyer, M.'
'Schneider, C.'
'Tietze, L. F.'

_publ_section_title
;Structures of <i>endo</i>- and
 <i>exo</i>-3-acetoxy-2,4-diethoxy-6-(2-oxo-1,3-oxazolidin-3-ylcarbonyl)-3,4-dihydro-2<i>H</i>-pyran
;
_journal_issue 10
_journal_name_full 'Acta Crystallographica Section C'
_journal_page_first 1850
_journal_page_last 1852
_journal_paper_doi 10.1107/S0108270193004202
_journal_volume 49
_journal_year 1993
_chemical_formula_sum 'C15 H21 N O8'
_chemical_formula_weight 343.33
_chemical_melting_point 116
_chemical_name_systematic
;
 exo 3-Acetoxy-2,4-diethoxy-6-(carbonyloxazolidin-2'-on)-3,4-dihydropyrane
;
_space_group_IT_number 2
_symmetry_cell_setting triclinic
_symmetry_space_group_name_Hall '-P 1'
_symmetry_space_group_name_H-M 'P -1'
_audit_creation_method SHELXL
_cell_angle_alpha 104.60(2)
_cell_angle_beta 91.60(2)
_cell_angle_gamma 91.48(2)
_cell_formula_units_Z 2
_cell_length_a 9.016(2)
_cell_length_b 9.038(2)
_cell_length_c 10.850(2)
_cell_measurement_reflns_used 46
_cell_measurement_temperature 293(2)
_cell_measurement_theta_max 12.5
_cell_measurement_theta_min 10
_cell_volume 854.8(3)
_computing_cell_refinement Stoe-DIF4
_computing_data_collection Stoe-DIF4
_computing_data_reduction Stoe-REDU4
_computing_molecular_graphics 'SHELXTL-Plus (Sheldrick, 1990b)'
_computing_publication_material 'SHELXL-92 (Sheldrick, 1992)'
_computing_structure_refinement 'SHELXL-92 (Sheldrick, 1992)'
_computing_structure_solution 'SHELXS-90 (Sheldrick, 1990a)'
_diffrn_ambient_temperature 293(2)
_diffrn_measurement_device 'Stoe-Siemens AED2 four-circle'
_diffrn_measurement_method 'Profile data from 2\q/\w'
_diffrn_radiation_monochromator graphite
_diffrn_radiation_source 'fine-focus sealed tube'
_diffrn_radiation_type MoK\a
_diffrn_radiation_wavelength 0.71073
_diffrn_reflns_av_R_equivalents 0.0213
_diffrn_reflns_av_sigmaI/netI 0.0184
_diffrn_reflns_limit_h_max 9
_diffrn_reflns_limit_h_min -9
_diffrn_reflns_limit_k_max 9
_diffrn_reflns_limit_k_min -9
_diffrn_reflns_limit_l_max 11
_diffrn_reflns_limit_l_min -11
_diffrn_reflns_number 3293
_diffrn_reflns_theta_max 22.50
_diffrn_reflns_theta_min 3.88
_diffrn_standards_decay_% 0
_diffrn_standards_interval_time 90
_diffrn_standards_number 3
_exptl_absorpt_coefficient_mu 0.109
_exptl_absorpt_correction_type none
_exptl_crystal_colour Colourless
_exptl_crystal_density_diffrn 1.334
_exptl_crystal_description Plates
_exptl_crystal_F_000 364
_exptl_crystal_size_max 0.5
_exptl_crystal_size_mid 0.4
_exptl_crystal_size_min 0.2
_refine_diff_density_max .177
_refine_diff_density_min -.211
_refine_ls_extinction_method none
_refine_ls_goodness_of_fit_all 1.058
_refine_ls_goodness_of_fit_obs 1.039
_refine_ls_matrix_type full
_refine_ls_number_parameters 220
_refine_ls_number_reflns 2217
_refine_ls_number_restraints 0
_refine_ls_restrained_S_all 1.070
_refine_ls_restrained_S_obs 1.039
_refine_ls_R_factor_all 0.0471
_refine_ls_R_factor_obs 0.0401
_refine_ls_shift/esd_max 0.000
_refine_ls_shift/esd_mean 0.000
_refine_ls_structure_factor_coef Fsqd
_refine_ls_weighting_scheme
; calc w = 1/[s^2^(F~o~^2^)+(0.0496P)^2^+0.3690P]
where P = (F~o~^2^+2F~c~^2^)/3
;
_refine_ls_wR_factor_all 0.1124
_refine_ls_wR_factor_obs 0.1010
_reflns_number_observed 1931
_reflns_number_total 2220
_reflns_observed_criterion I>2\s(I)
_cod_data_source_file na1040.cif
_cod_data_source_block 4
_cod_depositor_comments
;
The following automatic conversions were performed:
'_symmetry_cell_setting' value 'Triclinic' changed to 'triclinic'
according to '/home/saulius/struct/CIF-dictionaries/cif_core.dic'
dictionary named 'cif_core.dic' version 2.4.1 from 2010-06-29.

Automatic conversion script
Id: cif_fix_enum 1527 2010-12-29 10:47:43Z saulius 

The following automatic conversions were performed:

'_symmetry_cell_setting' value 'Triclinic' changed to 'triclinic'
according to /home/saulius/struct/CIF-dictionaries/cif_core.dic
dictionary named 'cif_core.dic' version 2.4.1 from 2010-06-29.

Automatic conversion script
Id: cif_fix_values 1715 2011-07-08 13:25:40Z adriana 
;
_cod_database_code 2001326

loop_
_symmetry_equiv_pos_as_xyz
'x, y, z'
'-x, -y, -z'

loop_
_atom_site_aniso_label
_atom_site_aniso_U_11
_atom_site_aniso_U_22
_atom_site_aniso_U_33
_atom_site_aniso_U_12
_atom_site_aniso_U_13
_atom_site_aniso_U_23
O1 0.0479(9) 0.0511(9) 0.0521(9) -0.0037(7) 0.0037(7) 0.0145(7)
C2 0.0493(13) 0.0436(12) 0.0499(13) 0.0042(10) 0.0052(10) 0.0125(10)
C3 0.0490(13) 0.0407(12) 0.0573(14) 0.0036(9) 0.0098(10) 0.0155(10)
C4 0.0450(13) 0.0565(14) 0.0596(15) -0.0061(10) 0.0016(10) 0.0160(11)
C5 0.0530(14) 0.0599(14) 0.0516(13) -0.0044(12) -0.0014(11) 0.0186(11)
C6 0.0465(13) 0.0463(12) 0.0520(14) 0.0031(10) 0.0021(10) 0.0167(10)
C7 0.0533(14) 0.0460(12) 0.0581(14) -0.0001(10) 0.0016(11) 0.0201(11)
O7 0.0657(11) 0.0882(13) 0.1059(15) 0.0072(10) 0.0029(10) 0.0648(12)
O11 0.0563(11) 0.0916(13) 0.0943(14) 0.0206(9) 0.0205(9) 0.0451(11)
C12 0.0515(14) 0.0538(14) 0.0523(13) 0.0077(11) 0.0084(11) 0.0167(11)
O12 0.0723(12) 0.0613(10) 0.0884(13) 0.0123(9) 0.0158(9) 0.0403(10)
N13 0.0475(11) 0.0454(10) 0.0546(11) 0.0032(8) 0.0083(8) 0.0220(9)
C14 0.062(2) 0.0630(15) 0.0600(15) -0.0075(12) 0.0096(12) 0.0246(12)
C15 0.062(2) 0.090(2) 0.101(2) 0.0076(15) 0.026(2) 0.040(2)
O21 0.0542(10) 0.0559(9) 0.0493(9) 0.0057(7) 0.0015(7) 0.0103(7)
C22 0.063(2) 0.110(2) 0.081(2) 0.013(2) -0.0141(15) 0.000(2)
C23 0.088(2) 0.146(3) 0.067(2) -0.004(2) -0.017(2) 0.022(2)
O31 0.0480(9) 0.0472(9) 0.0814(11) 0.0052(7) 0.0173(8) 0.0210(8)
C32 0.0491(14) 0.0568(15) 0.077(2) 0.0027(12) 0.0171(12) 0.0170(13)
O33 0.0673(12) 0.0653(12) 0.138(2) 0.0053(9) 0.0433(12) 0.0368(12)
C34 0.065(2) 0.063(2) 0.139(3) 0.0178(14) 0.033(2) 0.027(2)
O41 0.0704(11) 0.0508(9) 0.0652(10) -0.0157(8) 0.0163(8) 0.0072(8)
C42 0.096(2) 0.078(2) 0.072(2) -0.041(2) 0.015(2) 0.0134(15)
C43 0.212(5) 0.060(2) 0.123(3) -0.040(2) 0.049(3) 0.014(2)

loop_
_atom_site_label
_atom_site_fract_x
_atom_site_fract_y
_atom_site_fract_z
_atom_site_U_iso_or_equiv
_atom_site_thermal_displace_type
_atom_site_calc_flag
_atom_site_refinement_flags
_atom_site_occupancy
_atom_site_disorder_group
_atom_site_type_symbol
O1 0.2055(2) 0.7505(2) 0.68972(14) 0.0501(4) Uani d . 1 . O
C2 0.2617(2) 0.8493(2) 0.6136(2) 0.0474(5) Uani d . 1 . C
H2 0.2103(2) 0.9461(2) 0.6353(2) 0.057 Uiso calc R 1 . H
C3 0.4263(2) 0.8814(2) 0.6367(2) 0.0483(5) Uani d . 1 . C
H3 0.4609(2) 0.9484(2) 0.5844(2) 0.058 Uiso calc R 1 . H
C4 0.4617(2) 0.9575(3) 0.7771(2) 0.0536(6) Uani d . 1 . C
H4 0.5673(2) 0.9473(3) 0.7961(2) 0.064 Uiso calc R 1 . H
C5 0.3705(2) 0.8831(3) 0.8588(2) 0.0542(6) Uani d . 1 . C
H5 0.3973(2) 0.9010(3) 0.9449(2) 0.065 Uiso calc R 1 . H
C6 0.2538(2) 0.7932(2) 0.8140(2) 0.0475(5) Uani d . 1 . C
C7 0.1587(3) 0.7241(2) 0.8965(2) 0.0513(6) Uani d . 1 . C
O7 0.2061(2) 0.6433(2) 0.9611(2) 0.0793(6) Uani d . 1 . O
O11 -0.1992(2) 0.8743(2) 0.8846(2) 0.0762(5) Uani d . 1 . O
C12 -0.0545(3) 0.8757(3) 0.8605(2) 0.0518(6) Uani d . 1 . C
O12 0.0040(2) 0.9716(2) 0.8188(2) 0.0698(5) Uani d . 1 . O
N13 0.0086(2) 0.7527(2) 0.8953(2) 0.0473(5) Uani d . 1 . N
C14 -0.0947(3) 0.6830(3) 0.9665(2) 0.0602(6) Uani d . 1 . C
H14A -0.0720(3) 0.7154(3) 1.0574(2) 0.072 Uiso calc R 1 . H
H14B -0.0952(3) 0.5723(3) 0.9388(2) 0.072 Uiso calc R 1 . H
C15 -0.2389(3) 0.7444(3) 0.9325(3) 0.0811(8) Uani d . 1 . C
H15A -0.2945(3) 0.6676(3) 0.8680(3) 0.097 Uiso calc R 1 . H
H15B -0.2988(3) 0.7751(3) 1.0070(3) 0.097 Uiso calc R 1 . H
O21 0.2290(2) 0.7756(2) 0.48796(14) 0.0536(4) Uani d . 1 . O
C22 0.0808(3) 0.7943(4) 0.4467(3) 0.0892(9) Uani d . 1 . C
H22A 0.0688(3) 0.9002(4) 0.4451(3) 0.107 Uiso calc R 1 . H
H22B 0.0125(3) 0.7711(4) 0.5073(3) 0.107 Uiso calc R 1 . H
C23 0.0438(4) 0.6970(5) 0.3220(3) 0.1018(11) Uani d . 1 . C
H23A -0.0540(12) 0.719(2) 0.2954(11) 0.153 Uiso calc R 1 . H
H23B 0.047(3) 0.5918(5) 0.3249(6) 0.153 Uiso calc R 1 . H
H23C 0.1143(18) 0.716(2) 0.2625(6) 0.153 Uiso calc R 1 . H
O31 0.5021(2) 0.7388(2) 0.6029(2) 0.0577(4) Uani d . 1 . O
C32 0.6369(3) 0.7428(3) 0.5531(2) 0.0607(6) Uani d . 1 . C
O33 0.6898(2) 0.8546(2) 0.5300(2) 0.0875(7) Uani d . 1 . O
C34 0.7080(3) 0.5925(3) 0.5339(3) 0.0880(10) Uani d . 1 . C
H34A 0.690(2) 0.5345(11) 0.4473(7) 0.132 Uiso calc R 1 . H
H34B 0.6667(18) 0.5375(11) 0.5905(15) 0.132 Uiso calc R 1 . H
H34C 0.8130(5) 0.6086(3) 0.551(2) 0.132 Uiso calc R 1 . H
O41 0.4281(2) 1.1152(2) 0.8063(2) 0.0636(5) Uani d . 1 . O
C42 0.5407(3) 1.2102(3) 0.7716(3) 0.0836(9) Uani d . 1 . C
H42A 0.5587(3) 1.1751(3) 0.6814(3) 0.100 Uiso calc R 1 . H
H42B 0.6326(3) 1.2059(3) 0.8190(3) 0.100 Uiso calc R 1 . H
C43 0.4884(5) 1.3693(4) 0.8016(4) 0.133(2) Uani d . 1 . C
H43A 0.5602(19) 1.4343(8) 0.775(3) 0.200 Uiso calc R 1 . H
H43B 0.476(4) 1.4050(14) 0.8917(5) 0.200 Uiso calc R 1 . H
H43C 0.3951(19) 1.3716(7) 0.757(3) 0.200 Uiso calc R 1 . H

loop_
_atom_type_symbol
_atom_type_description
_atom_type_scat_dispersion_real
_atom_type_scat_dispersion_imag
_atom_type_scat_source
C C .0033 .0016 'International Tables Vol. C Tables 4.2.6.8 and 6.1.1.4'
H H .0000 .0000 'International Tables Vol. C Tables 4.2.6.8 and 6.1.1.4'
N N .0061 .0033 'International Tables Vol. C Tables 4.2.6.8 and 6.1.1.4'
O O .0106 .0060 'International Tables Vol. C Tables 4.2.6.8 and 6.1.1.4'

loop_
_geom_angle_atom_site_label_1
_geom_angle_atom_site_label_2
_geom_angle_atom_site_label_3
_geom_angle_site_symmetry_1
_geom_angle_site_symmetry_3
_geom_angle
_geom_angle_publ_flag
C6 O1 C2 . . 113.7(2) y
O21 C2 O1 . . 106.8(2) ?
O21 C2 C3 . . 111.0(2) ?
O1 C2 C3 . . 111.5(2) y
O31 C3 C2 . . 109.1(2) ?
O31 C3 C4 . . 108.4(2) ?
C2 C3 C4 . . 110.5(2) y
O41 C4 C5 . . 107.9(2) ?
O41 C4 C3 . . 110.7(2) ?
C5 C4 C3 . . 110.0(2) y
C6 C5 C4 . . 122.6(2) y
C5 C6 O1 . . 125.5(2) y
C5 C6 C7 . . 122.7(2) y
O1 C6 C7 . . 111.8(2) y
O7 C7 N13 . . 119.6(2) y
O7 C7 C6 . . 123.2(2) y
N13 C7 C6 . . 117.2(2) y
C12 O11 C15 . . 110.6(2) y
O12 C12 O11 . . 122.9(2) y
O12 C12 N13 . . 128.8(2) y
O11 C12 N13 . . 108.2(2) y
C7 N13 C12 . . 125.5(2) y
C7 N13 C14 . . 121.4(2) y
C12 N13 C14 . . 110.8(2) y
N13 C14 C15 . . 101.1(2) y
O11 C15 C14 . . 105.5(2) y
C2 O21 C22 . . 114.0(2) ?
O21 C22 C23 . . 112.3(3) ?
C32 O31 C3 . . 116.7(2) ?
O33 C32 O31 . . 123.0(2) ?
O33 C32 C34 . . 126.0(2) ?
O31 C32 C34 . . 111.0(2) ?
C4 O41 C42 . . 113.7(2) ?
O41 C42 C43 . . 108.0(3) ?

loop_
_geom_bond_atom_site_label_1
_geom_bond_atom_site_label_2
_geom_bond_site_symmetry_2
_geom_bond_distance
_geom_bond_publ_flag
O1 C6 . 1.361(3) y
O1 C2 . 1.452(2) y
C2 O21 . 1.378(2) ?
C2 C3 . 1.506(3) y
C3 O31 . 1.443(3) ?
C3 C4 . 1.525(3) y
C4 O41 . 1.423(3) ?
C4 C5 . 1.492(3) y
C5 C6 . 1.316(3) y
C6 C7 . 1.492(3) y
C7 O7 . 1.210(3) y
C7 N13 . 1.384(3) y
O11 C12 . 1.338(3) y
O11 C15 . 1.440(3) y
C12 O12 . 1.192(3) y
C12 N13 . 1.391(3) y
N13 C14 . 1.455(3) y
C14 C15 . 1.499(4) y
O21 C22 . 1.425(3) ?
C22 C23 . 1.441(4) ?
O31 C32 . 1.348(3) ?
C32 O33 . 1.192(3) ?
C32 C34 . 1.486(4) ?
O41 C42 . 1.431(3) ?
C42 C43 . 1.485(5) ?
